data_7010139
loop_
_publ_author_name
'Nielson, Alastair J.'
'Glenny, Mark W.'
'Rickard, Clifton E. F.'
'Waters, Joyce M.'

_publ_section_title
;
 Regiospecific influences of phenyl ring substituents in monoimido
 complexes of tantalum and tungsten and bis imido complexes of
 molybdenum
;
_journal_issue 24
_journal_name_full 'Journal of the Chemical Society, Dalton Transactions'
_journal_page_first 4569
_journal_paper_doi 10.1039/b006420n
_journal_year 2000
_chemical_formula_moiety '[Mo Cl2 (N C6 H4 CMe3-2)2(dme)]'
_chemical_formula_sum 'C24 H36 Cl2 Mo N2 O2'
_chemical_formula_weight 551.39
_chemical_name_systematic
;
[Mo Cl2 (N C6 H4 CMe3-2)2(dme)]
;
_space_group_IT_number 2
_symmetry_cell_setting triclinic
_symmetry_space_group_name_Hall '-P 1'
_symmetry_space_group_name_H-M 'P -1'
_atom_sites_solution_hydrogens geom
_atom_sites_solution_primary direct
_atom_sites_solution_secondary difmap
_audit_creation_method SHELXL-97
_cell_angle_alpha 76.5050(10)
_cell_angle_beta 88.2590(10)
_cell_angle_gamma 86.3060(10)
_cell_formula_units_Z 4
_cell_length_a 8.79290(10)
_cell_length_b 16.87650(10)
_cell_length_c 18.3315(2)
_cell_measurement_temperature 203(2)
_cell_measurement_theta_max 26
_cell_measurement_theta_min 2
_cell_volume 2639.34(5)
_computing_cell_refinement 'Siemens SMART'
_computing_data_collection 'Siemens SMART (Siemens, 1995)'
_computing_data_reduction 'Siemens SMART (Siemens, 1995)'
_computing_molecular_graphics ORTEP3
_computing_structure_refinement 'SHELXL-97 (Sheldrick, 1997)'
_computing_structure_solution 'SHELXS-97 (Sheldrick, 1990)'
_diffrn_ambient_temperature 203(2)
_diffrn_measured_fraction_theta_full 0.936
_diffrn_measured_fraction_theta_max 0.936
_diffrn_measurement_device_type 'Siemen's SMART diffractometer'
_diffrn_radiation_monochromator graphite
_diffrn_radiation_source 'fine-focus sealed tube'
_diffrn_radiation_type MoK\a
_diffrn_radiation_wavelength 0.71073
_diffrn_reflns_av_R_equivalents 0.0241
_diffrn_reflns_av_sigmaI/netI 0.0384
_diffrn_reflns_limit_h_max 10
_diffrn_reflns_limit_h_min -11
_diffrn_reflns_limit_k_max 21
_diffrn_reflns_limit_k_min -21
_diffrn_reflns_limit_l_max 23
_diffrn_reflns_limit_l_min -23
_diffrn_reflns_number 24570
_diffrn_reflns_theta_full 27.43
_diffrn_reflns_theta_max 27.43
_diffrn_reflns_theta_min 1.14
_diffrn_standards_decay_% 0
_exptl_absorpt_coefficient_mu 0.721
_exptl_absorpt_correction_T_max 0.9446
_exptl_absorpt_correction_T_min 0.7613
_exptl_absorpt_correction_type multi-scan
_exptl_absorpt_process_details 'Blessing, 1995'
_exptl_crystal_colour red
_exptl_crystal_density_diffrn 1.388
_exptl_crystal_density_meas ?
_exptl_crystal_density_method .
_exptl_crystal_description 'crystal fragment'
_exptl_crystal_F_000 1144
_exptl_crystal_size_max 0.40
_exptl_crystal_size_mid 0.18
_exptl_crystal_size_min 0.08
_refine_diff_density_max 0.405
_refine_diff_density_min -0.449
_refine_diff_density_rms 0.089
_refine_ls_extinction_method none
_refine_ls_goodness_of_fit_ref 1.145
_refine_ls_hydrogen_treatment mixed
_refine_ls_matrix_type full
_refine_ls_number_parameters 559
_refine_ls_number_reflns 11281
_refine_ls_number_restraints 0
_refine_ls_restrained_S_all 1.145
_refine_ls_R_factor_all 0.0499
_refine_ls_R_factor_gt 0.0344
_refine_ls_shift/su_max 0.002
_refine_ls_shift/su_mean 0.000
_refine_ls_structure_factor_coef Fsqd
_refine_ls_weighting_details 'w=1/[\s^2^(Fo^2^)+(0.0320P)^2^+2.4955P] where P=(Fo^2^+2Fc^2^)/3'
_refine_ls_weighting_scheme calc
_refine_ls_wR_factor_gt 0.0749
_refine_ls_wR_factor_ref 0.0914
_reflns_number_gt 9295
_reflns_number_total 11281
_reflns_threshold_expression >2sigma(I)
_cod_data_source_file b006420n.txt
_cod_data_source_block ajn148
_cod_depositor_comments
;
The following automatic conversions were performed:
'_symmetry_cell_setting' value 'Triclinic' changed to 'triclinic'
according to '/home/saulius/struct/CIF-dictionaries/cif_core.dic'
dictionary named 'cif_core.dic' version 2.4.1 from 2010-06-29.

Automatic conversion script
Id: cif_fix_enum 1527 2010-12-29 10:47:43Z saulius 

The following automatic conversions were performed:

'_exptl_absorpt_correction_type' tag value 'multi-scans' was replaced
with 'multi-scan' value.

Automatic conversion script
Id: cif_fix_values 1646 2011-03-28 12:23:43Z adriana 

The following automatic conversions were performed:

'_refine_ls_weighting_scheme' value 'calc
w=1/[\s^2^(Fo^2^)+(0.0320P)^2^+2.4955P] where P=(Fo^2^+2Fc^2^)/3' was
changed to 'calc'. New tag '_refine_ls_weighting_details' was
created. The value of the new tag was set to
'w=1/[\s^2^(Fo^2^)+(0.0320P)^2^+2.4955P] where P=(Fo^2^+2Fc^2^)/3'.

Automatic conversion script
Id: cif_fix_values 3143 2015-03-26 13:38:13Z robertas 
;
_cod_original_cell_volume 2639.34(4)
_cod_original_sg_symbol_H-M P(1-bar)
_cod_database_code 7010139

loop_
_symmetry_equiv_pos_as_xyz
'x, y, z'
'-x, -y, -z'

loop_
_atom_site_label
_atom_site_type_symbol
_atom_site_fract_x
_atom_site_fract_y
_atom_site_fract_z
_atom_site_U_iso_or_equiv
_atom_site_adp_type
_atom_site_occupancy
_atom_site_calc_flag
_atom_site_refinement_flags
_atom_site_disorder_assembly
_atom_site_disorder_group
Mo1 Mo 0.84387(3) 0.193394(14) 0.283088(14) 0.02174(7) Uani 1 d . . .
Cl1 Cl 1.07403(8) 0.19275(4) 0.20981(4) 0.03019(16) Uani 1 d . . .
Cl2 Cl 0.61789(8) 0.14427(5) 0.35442(4) 0.03300(17) Uani 1 d . . .
O1 O 0.9181(2) 0.05640(12) 0.32827(12) 0.0293(5) Uani 1 d . . .
O2 O 0.7633(2) 0.11553(12) 0.19900(11) 0.0293(5) Uani 1 d . . .
N1 N 0.9164(3) 0.22886(14) 0.35810(13) 0.0249(5) Uani 1 d . . .
N2 N 0.7449(3) 0.27857(14) 0.22844(13) 0.0243(5) Uani 1 d . . .
C1 C 0.9314(4) 0.0232(2) 0.40774(19) 0.0434(9) Uani 1 d . . .
H1A H 0.9814 0.0611 0.4301 0.080 Uiso 1 calc R . .
H1B H 0.9912 -0.0284 0.4165 0.080 Uiso 1 calc R . .
H1C H 0.8307 0.0146 0.4301 0.080 Uiso 1 calc R . .
C2 C 0.8432(4) 0.00018(19) 0.29397(19) 0.0355(7) Uani 1 d . . .
H2A H 0.7391 -0.0069 0.3141 0.080 Uiso 1 calc R . .
H2B H 0.8992 -0.0533 0.3047 0.080 Uiso 1 calc R . .
C3 C 0.8402(4) 0.03575(19) 0.2109(2) 0.0387(8) Uani 1 d . . .
H3A H 0.9443 0.0399 0.1903 0.080 Uiso 1 calc R . .
H3B H 0.7858 0.0009 0.1858 0.080 Uiso 1 calc R . .
C4 C 0.7583(4) 0.1554(2) 0.11981(18) 0.0389(8) Uani 1 d . . .
H4A H 0.7060 0.2089 0.1135 0.080 Uiso 1 calc R . .
H4B H 0.7041 0.1227 0.0933 0.080 Uiso 1 calc R . .
H4C H 0.8613 0.1612 0.0997 0.080 Uiso 1 calc R . .
C5 C 0.9030(3) 0.28779(17) 0.40074(15) 0.0241(6) Uani 1 d . . .
C6 C 0.7567(3) 0.32528(19) 0.40543(16) 0.0295(6) Uani 1 d . . .
H6A H 0.6768 0.3126 0.3780 0.080 Uiso 1 calc R . .
C7 C 0.7290(4) 0.3808(2) 0.45019(18) 0.0364(7) Uani 1 d . . .
H7A H 0.6303 0.4046 0.4541 0.080 Uiso 1 calc R . .
C8 C 0.8473(4) 0.4008(2) 0.48888(19) 0.0403(8) Uani 1 d . . .
H8A H 0.8295 0.4387 0.5189 0.080 Uiso 1 calc R . .
C9 C 0.9926(4) 0.3650(2) 0.48347(18) 0.0366(7) Uani 1 d . . .
H9A H 1.0716 0.3801 0.5099 0.080 Uiso 1 calc R . .
C10 C 1.0266(3) 0.30786(18) 0.44074(16) 0.0270(6) Uani 1 d . . .
C11 C 1.1897(4) 0.26985(19) 0.43652(18) 0.0324(7) Uani 1 d . . .
C12 C 1.2454(4) 0.2855(2) 0.3539(2) 0.0396(8) Uani 1 d . . .
H12A H 1.2420 0.3438 0.3322 0.080 Uiso 1 calc R . .
H12B H 1.1800 0.2596 0.3259 0.080 Uiso 1 calc R . .
H12C H 1.3493 0.2629 0.3517 0.080 Uiso 1 calc R . .
C13 C 1.3027(4) 0.3068(2) 0.4799(2) 0.0450(9) Uani 1 d . . .
H13A H 1.3024 0.3652 0.4596 0.080 Uiso 1 calc R . .
H13B H 1.4043 0.2823 0.4750 0.080 Uiso 1 calc R . .
H13C H 1.2726 0.2960 0.5325 0.080 Uiso 1 calc R . .
C14 C 1.1936(5) 0.1775(2) 0.4716(3) 0.0614(12) Uani 1 d . . .
H14A H 1.2966 0.1541 0.4686 0.080 Uiso 1 calc R . .
H14B H 1.1258 0.1519 0.4445 0.080 Uiso 1 calc R . .
H14C H 1.1607 0.1684 0.5237 0.080 Uiso 1 calc R . .
C15 C 0.6374(3) 0.33729(17) 0.19031(16) 0.0240(6) Uani 1 d . . .
C16 C 0.4871(3) 0.31202(19) 0.19498(17) 0.0297(7) Uani 1 d . . .
H16A H 0.4665 0.2593 0.2223 0.080 Uiso 1 calc R . .
C17 C 0.3696(4) 0.3641(2) 0.15980(19) 0.0367(7) Uani 1 d . . .
H17A H 0.2692 0.3473 0.1639 0.080 Uiso 1 calc R . .
C18 C 0.4011(4) 0.4406(2) 0.11876(19) 0.0379(8) Uani 1 d . . .
H18A H 0.3220 0.4762 0.0945 0.080 Uiso 1 calc R . .
C19 C 0.5505(4) 0.46569(19) 0.11297(17) 0.0320(7) Uani 1 d . . .
H19A H 0.5690 0.5182 0.0844 0.080 Uiso 1 calc R . .
C20 C 0.6736(3) 0.41593(17) 0.14784(16) 0.0251(6) Uani 1 d . . .
C21 C 0.8377(4) 0.44384(18) 0.13705(17) 0.0292(6) Uani 1 d . . .
C22 C 0.9277(4) 0.3920(2) 0.08944(19) 0.0374(8) Uani 1 d . . .
H22A H 0.8775 0.3981 0.0419 0.080 Uiso 1 calc R . .
H22B H 0.9318 0.3351 0.1161 0.080 Uiso 1 calc R . .
H22C H 1.0304 0.4102 0.0804 0.080 Uiso 1 calc R . .
C23 C 0.9154(4) 0.4346(2) 0.21266(19) 0.0390(8) Uani 1 d . . .
H23A H 1.0184 0.4525 0.2041 0.080 Uiso 1 calc R . .
H23B H 0.9186 0.3778 0.2397 0.080 Uiso 1 calc R . .
H23C H 0.8583 0.4677 0.2420 0.080 Uiso 1 calc R . .
C24 C 0.8419(4) 0.5342(2) 0.0951(2) 0.0459(9) Uani 1 d . . .
H24A H 0.7936 0.5422 0.0469 0.080 Uiso 1 calc R . .
H24B H 0.9470 0.5490 0.0875 0.080 Uiso 1 calc R . .
H24C H 0.7880 0.5682 0.1246 0.080 Uiso 1 calc R . .
Mo2 Mo 0.38863(3) 0.850773(14) 0.249992(14) 0.02296(7) Uani 1 d . . .
Cl3 Cl 0.62044(8) 0.82950(4) 0.31939(4) 0.03075(16) Uani 1 d . . .
Cl4 Cl 0.14557(9) 0.91091(5) 0.20126(5) 0.03587(18) Uani 1 d . . .
O3 O 0.4243(2) 0.98795(12) 0.24125(12) 0.0318(5) Uani 1 d . . .
O4 O 0.2930(2) 0.88960(13) 0.36354(12) 0.0325(5) Uani 1 d . . .
N3 N 0.4648(3) 0.84631(15) 0.16025(14) 0.0276(5) Uani 1 d . . .
N4 N 0.3137(3) 0.75567(14) 0.28158(14) 0.0261(5) Uani 1 d . . .
C31 C 0.4154(4) 1.0445(2) 0.1682(2) 0.0439(9) Uani 1 d . . .
H31A H 0.4710 1.0206 0.1314 0.080 Uiso 1 calc R . .
H31B H 0.4597 1.0950 0.1707 0.080 Uiso 1 calc R . .
H31C H 0.3095 1.0558 0.1539 0.080 Uiso 1 calc R . .
C32 C 0.3417(4) 1.02309(19) 0.2967(2) 0.0362(7) Uani 1 d . . .
H32A H 0.2340 1.0337 0.2834 0.080 Uiso 1 calc R . .
H32B H 0.3837 1.0748 0.2989 0.080 Uiso 1 calc R . .
C33 C 0.3574(4) 0.9633(2) 0.3712(2) 0.0383(8) Uani 1 d . . .
H33A H 0.4649 0.9526 0.3847 0.080 Uiso 1 calc R . .
H33B H 0.3027 0.9850 0.4104 0.080 Uiso 1 calc R . .
C34 C 0.2915(5) 0.8282(2) 0.43375(19) 0.0462(9) Uani 1 d . . .
H34A H 0.2474 0.7797 0.4260 0.080 Uiso 1 calc R . .
H34B H 0.2311 0.8495 0.4709 0.080 Uiso 1 calc R . .
H34C H 0.3949 0.8146 0.4513 0.080 Uiso 1 calc R . .
C35 C 0.4611(4) 0.79969(18) 0.10611(16) 0.0281(6) Uani 1 d . . .
C36 C 0.3220(4) 0.7648(2) 0.09930(18) 0.0350(7) Uani 1 d . . .
H36A H 0.2366 0.7766 0.1278 0.080 Uiso 1 calc R . .
C37 C 0.3099(4) 0.7135(2) 0.0511(2) 0.0414(8) Uani 1 d . . .
H37A H 0.2169 0.6906 0.0469 0.080 Uiso 1 calc R . .
C38 C 0.4355(4) 0.6963(2) 0.0096(2) 0.0444(9) Uani 1 d . . .
H38A H 0.4292 0.6600 -0.0219 0.080 Uiso 1 calc R . .
C39 C 0.5713(4) 0.7322(2) 0.01407(19) 0.0419(8) Uani 1 d . . .
H39A H 0.6545 0.7202 -0.0157 0.080 Uiso 1 calc R . .
C40 C 0.5903(4) 0.7856(2) 0.06095(17) 0.0330(7) Uani 1 d . . .
C41 C 0.7437(4) 0.8230(2) 0.06550(18) 0.0392(8) Uani 1 d . . .
C42 C 0.7234(5) 0.9167(3) 0.0492(2) 0.0567(11) Uani 1 d . . .
H42A H 0.6496 0.9326 0.0844 0.080 Uiso 1 calc R . .
H42B H 0.6874 0.9377 -0.0016 0.080 Uiso 1 calc R . .
H42C H 0.8203 0.9391 0.0544 0.080 Uiso 1 calc R . .
C43 C 0.8111(4) 0.7889(3) 0.1443(2) 0.0502(10) Uani 1 d . . .
H43A H 0.7396 0.8012 0.1820 0.080 Uiso 1 calc R . .
H43B H 0.9062 0.8138 0.1477 0.080 Uiso 1 calc R . .
H43C H 0.8299 0.7302 0.1526 0.080 Uiso 1 calc R . .
C44 C 0.8622(5) 0.8017(3) 0.0083(2) 0.0612(12) Uani 1 d . . .
H44A H 0.8782 0.7429 0.0169 0.080 Uiso 1 calc R . .
H44B H 0.9577 0.8252 0.0141 0.080 Uiso 1 calc R . .
H44C H 0.8253 0.8237 -0.0422 0.080 Uiso 1 calc R . .
C45 C 0.2188(3) 0.68999(18) 0.29849(16) 0.0249(6) Uani 1 d . . .
C46 C 0.0625(4) 0.7124(2) 0.30462(18) 0.0324(7) Uani 1 d . . .
H46A H 0.0305 0.7677 0.2986 0.080 Uiso 1 calc R . .
C47 C -0.0447(4) 0.6535(2) 0.31942(18) 0.0364(7) Uani 1 d . . .
H47A H -0.1490 0.6688 0.3224 0.080 Uiso 1 calc R . .
C48 C 0.0037(4) 0.5721(2) 0.32974(19) 0.0378(8) Uani 1 d . . .
H48A H -0.0677 0.5317 0.3406 0.080 Uiso 1 calc R . .
C49 C 0.1586(4) 0.5500(2) 0.32403(18) 0.0342(7) Uani 1 d . . .
H49A H 0.1885 0.4943 0.3308 0.080 Uiso 1 calc R . .
C50 C 0.2717(3) 0.60668(17) 0.30867(16) 0.0261(6) Uani 1 d . . .
C51 C 0.4419(4) 0.57930(17) 0.30855(17) 0.0284(6) Uani 1 d . . .
C52 C 0.5155(4) 0.5974(2) 0.37756(19) 0.0354(7) Uani 1 d . . .
H52A H 0.6231 0.5805 0.3781 0.080 Uiso 1 calc R . .
H52B H 0.4662 0.5676 0.4229 0.080 Uiso 1 calc R . .
H52C H 0.5036 0.6555 0.3752 0.080 Uiso 1 calc R . .
C53 C 0.5267(4) 0.6231(2) 0.23679(19) 0.0374(8) Uani 1 d . . .
H53A H 0.6333 0.6040 0.2393 0.080 Uiso 1 calc R . .
H53B H 0.5186 0.6815 0.2329 0.080 Uiso 1 calc R . .
H53C H 0.4816 0.6113 0.1932 0.080 Uiso 1 calc R . .
C54 C 0.4648(4) 0.48736(18) 0.31224(19) 0.0371(8) Uani 1 d . . .
H54A H 0.5730 0.4719 0.3121 0.080 Uiso 1 calc R . .
H54B H 0.4182 0.4752 0.2691 0.080 Uiso 1 calc R . .
H54C H 0.4176 0.4570 0.3579 0.080 Uiso 1 calc R . .

loop_
_atom_site_aniso_label
_atom_site_aniso_U_11
_atom_site_aniso_U_22
_atom_site_aniso_U_33
_atom_site_aniso_U_23
_atom_site_aniso_U_13
_atom_site_aniso_U_12
Mo1 0.02064(13) 0.02041(12) 0.02440(13) -0.00588(9) -0.00026(9) -0.00031(9)
Cl1 0.0249(4) 0.0316(4) 0.0333(4) -0.0074(3) 0.0048(3) 0.0012(3)
Cl2 0.0268(4) 0.0347(4) 0.0384(4) -0.0101(3) 0.0065(3) -0.0061(3)
O1 0.0335(12) 0.0226(10) 0.0306(11) -0.0034(8) -0.0002(9) -0.0025(8)
O2 0.0331(12) 0.0271(11) 0.0292(11) -0.0104(9) -0.0021(9) 0.0017(9)
N1 0.0219(12) 0.0271(12) 0.0256(12) -0.0054(10) 0.0005(10) -0.0025(10)
N2 0.0225(12) 0.0250(12) 0.0264(12) -0.0084(10) 0.0011(10) -0.0016(9)
C1 0.058(2) 0.0336(18) 0.0339(18) 0.0042(14) -0.0085(16) -0.0053(16)
C2 0.0396(19) 0.0240(15) 0.0446(19) -0.0119(14) -0.0009(15) -0.0006(13)
C3 0.047(2) 0.0286(16) 0.044(2) -0.0167(15) -0.0026(16) 0.0043(14)
C4 0.045(2) 0.045(2) 0.0280(17) -0.0100(15) -0.0019(14) -0.0045(16)
C5 0.0285(15) 0.0245(14) 0.0183(13) -0.0029(11) 0.0016(11) -0.0025(11)
C6 0.0281(16) 0.0361(17) 0.0241(15) -0.0072(13) -0.0012(12) 0.0001(13)
C7 0.0363(18) 0.0420(19) 0.0326(17) -0.0142(14) 0.0030(14) 0.0034(14)
C8 0.048(2) 0.045(2) 0.0329(18) -0.0195(15) 0.0047(15) -0.0033(16)
C9 0.0420(19) 0.0425(19) 0.0299(17) -0.0149(14) -0.0014(14) -0.0121(15)
C10 0.0275(15) 0.0300(15) 0.0209(14) 0.0006(12) 0.0002(11) -0.0065(12)
C11 0.0279(16) 0.0299(16) 0.0358(17) 0.0010(13) -0.0069(13) -0.0030(12)
C12 0.0238(16) 0.054(2) 0.046(2) -0.0214(17) 0.0026(14) -0.0035(14)
C13 0.0350(19) 0.057(2) 0.040(2) -0.0031(17) -0.0108(15) -0.0121(16)
C14 0.043(2) 0.039(2) 0.092(3) 0.008(2) -0.026(2) -0.0062(17)
C15 0.0244(15) 0.0259(14) 0.0230(14) -0.0097(11) -0.0014(11) 0.0033(11)
C16 0.0272(16) 0.0310(16) 0.0320(16) -0.0097(13) -0.0013(13) -0.0004(12)
C17 0.0237(16) 0.050(2) 0.0376(18) -0.0138(16) -0.0042(13) 0.0020(14)
C18 0.0312(17) 0.046(2) 0.0348(18) -0.0093(15) -0.0085(14) 0.0126(15)
C19 0.0402(18) 0.0283(16) 0.0261(15) -0.0050(12) -0.0018(13) 0.0047(13)
C20 0.0290(15) 0.0262(14) 0.0207(14) -0.0082(11) 0.0014(11) 0.0021(12)
C21 0.0312(16) 0.0291(15) 0.0268(15) -0.0048(12) 0.0000(12) -0.0053(12)
C22 0.0313(17) 0.046(2) 0.0338(17) -0.0100(15) 0.0086(14) -0.0007(14)
C23 0.0409(19) 0.047(2) 0.0331(18) -0.0134(15) -0.0006(15) -0.0186(16)
C24 0.049(2) 0.0334(18) 0.052(2) -0.0034(16) 0.0094(18) -0.0094(16)
Mo2 0.02223(13) 0.02200(13) 0.02572(13) -0.00782(10) -0.00086(10) -0.00062(9)
Cl3 0.0283(4) 0.0313(4) 0.0334(4) -0.0086(3) -0.0067(3) 0.0000(3)
Cl4 0.0270(4) 0.0336(4) 0.0476(5) -0.0115(3) -0.0078(3) 0.0042(3)
O3 0.0318(12) 0.0242(11) 0.0390(12) -0.0067(9) -0.0033(10) 0.0008(9)
O4 0.0381(13) 0.0295(11) 0.0311(12) -0.0101(9) 0.0008(9) 0.0009(9)
N3 0.0244(13) 0.0319(13) 0.0271(13) -0.0083(11) -0.0043(10) 0.0023(10)
N4 0.0248(13) 0.0240(12) 0.0305(13) -0.0088(10) -0.0012(10) 0.0002(10)
C31 0.045(2) 0.0307(18) 0.049(2) 0.0051(15) -0.0010(17) -0.0027(15)
C32 0.0352(18) 0.0269(16) 0.051(2) -0.0177(15) -0.0047(15) -0.0002(13)
C33 0.0409(19) 0.0378(18) 0.0432(19) -0.0240(15) -0.0010(15) -0.0006(15)
C34 0.055(2) 0.048(2) 0.0322(18) -0.0044(16) 0.0061(16) 0.0004(17)
C35 0.0326(16) 0.0298(15) 0.0213(14) -0.0052(12) -0.0052(12) 0.0021(12)
C36 0.0348(18) 0.0389(18) 0.0319(17) -0.0092(14) -0.0062(14) 0.0005(14)
C37 0.045(2) 0.044(2) 0.0395(19) -0.0168(16) -0.0163(16) -0.0014(16)
C38 0.054(2) 0.048(2) 0.0359(19) -0.0201(16) -0.0152(17) 0.0113(17)
C39 0.046(2) 0.051(2) 0.0301(17) -0.0158(15) -0.0058(15) 0.0149(17)
C40 0.0338(17) 0.0404(18) 0.0230(15) -0.0055(13) -0.0041(13) 0.0061(14)
C41 0.0334(18) 0.057(2) 0.0284(17) -0.0131(15) 0.0066(14) -0.0030(15)
C42 0.057(3) 0.059(3) 0.055(3) -0.014(2) 0.015(2) -0.015(2)
C43 0.0324(19) 0.085(3) 0.0343(19) -0.0143(19) -0.0039(15) -0.0060(19)
C44 0.048(2) 0.093(3) 0.044(2) -0.022(2) 0.0141(18) 0.000(2)
C45 0.0245(15) 0.0287(15) 0.0239(14) -0.0100(12) 0.0000(11) -0.0055(11)
C46 0.0275(16) 0.0370(17) 0.0325(17) -0.0073(14) 0.0000(13) -0.0023(13)
C47 0.0260(16) 0.051(2) 0.0323(17) -0.0094(15) -0.0023(13) -0.0069(14)
C48 0.0359(18) 0.045(2) 0.0363(18) -0.0127(15) -0.0011(14) -0.0194(15)
C49 0.0406(19) 0.0327(17) 0.0324(17) -0.0119(14) -0.0002(14) -0.0097(14)
C50 0.0313(16) 0.0276(15) 0.0222(14) -0.0110(12) -0.0010(12) -0.0040(12)
C51 0.0332(16) 0.0221(14) 0.0297(16) -0.0060(12) -0.0003(13) 0.0001(12)
C52 0.0311(17) 0.0402(18) 0.0379(18) -0.0155(15) -0.0033(14) 0.0006(14)
C53 0.0391(19) 0.0313(17) 0.0386(18) -0.0053(14) 0.0080(15) 0.0059(14)
C54 0.048(2) 0.0253(16) 0.0365(18) -0.0058(13) -0.0004(15) 0.0013(14)

loop_
_atom_type_symbol
_atom_type_description
_atom_type_scat_dispersion_real
_atom_type_scat_dispersion_imag
_atom_type_scat_source
C C 0.0033 0.0016 'International Tables Vol C Tables 4.2.6.8 and 6.1.1.4'
H H 0.0000 0.0000 'International Tables Vol C Tables 4.2.6.8 and 6.1.1.4'
N N 0.0061 0.0033 'International Tables Vol C Tables 4.2.6.8 and 6.1.1.4'
O O 0.0106 0.0060 'International Tables Vol C Tables 4.2.6.8 and 6.1.1.4'
Cl Cl 0.1484 0.1585 'International Tables Vol C Tables 4.2.6.8 and 6.1.1.4'
Mo Mo -1.6832 0.6857 'International Tables Vol C Tables 4.2.6.8 and 6.1.1.4'

loop_
_geom_angle_atom_site_label_1
_geom_angle_atom_site_label_2
_geom_angle_atom_site_label_3
_geom_angle
_geom_angle_site_symmetry_1
_geom_angle_site_symmetry_3
_geom_angle_publ_flag
N2 Mo1 N1 104.62(11) . . ?
N2 Mo1 O1 157.73(9) . . ?
N1 Mo1 O1 96.71(9) . . ?
N2 Mo1 O2 88.19(9) . . ?
N1 Mo1 O2 166.92(9) . . ?
O1 Mo1 O2 70.28(7) . . ?
N2 Mo1 Cl1 99.88(8) . . ?
N1 Mo1 Cl1 98.36(8) . . ?
O1 Mo1 Cl1 83.00(5) . . ?
O2 Mo1 Cl1 81.68(5) . . ?
N2 Mo1 Cl2 93.40(8) . . ?
N1 Mo1 Cl2 92.89(8) . . ?
O1 Mo1 Cl2 79.02(6) . . ?
O2 Mo1 Cl2 83.59(5) . . ?
Cl1 Mo1 Cl2 159.78(3) . . ?
C1 O1 C2 110.1(2) . . ?
C1 O1 Mo1 120.04(19) . . ?
C2 O1 Mo1 114.99(17) . . ?
C3 O2 C4 111.3(2) . . ?
C3 O2 Mo1 112.89(18) . . ?
C4 O2 Mo1 117.31(18) . . ?
C5 N1 Mo1 146.6(2) . . ?
C15 N2 Mo1 167.4(2) . . ?
O1 C2 C3 107.7(3) . . ?
O2 C3 C2 107.5(3) . . ?
N1 C5 C6 116.1(3) . . ?
N1 C5 C10 123.5(3) . . ?
C6 C5 C10 120.3(3) . . ?
C7 C6 C5 120.7(3) . . ?
C8 C7 C6 119.5(3) . . ?
C7 C8 C9 120.0(3) . . ?
C8 C9 C10 123.0(3) . . ?
C9 C10 C5 116.4(3) . . ?
C9 C10 C11 121.1(3) . . ?
C5 C10 C11 122.5(3) . . ?
C13 C11 C14 107.2(3) . . ?
C13 C11 C10 111.9(3) . . ?
C14 C11 C10 110.0(3) . . ?
C13 C11 C12 107.7(3) . . ?
C14 C11 C12 110.1(3) . . ?
C10 C11 C12 109.9(2) . . ?
N2 C15 C16 114.7(3) . . ?
N2 C15 C20 124.1(3) . . ?
C16 C15 C20 121.2(3) . . ?
C17 C16 C15 120.7(3) . . ?
C18 C17 C16 119.3(3) . . ?
C17 C18 C19 120.3(3) . . ?
C18 C19 C20 122.8(3) . . ?
C19 C20 C15 115.6(3) . . ?
C19 C20 C21 121.5(3) . . ?
C15 C20 C21 122.8(2) . . ?
C23 C21 C20 111.4(2) . . ?
C23 C21 C22 110.1(3) . . ?
C20 C21 C22 108.3(2) . . ?
C23 C21 C24 107.3(3) . . ?
C20 C21 C24 111.7(3) . . ?
C22 C21 C24 107.9(3) . . ?
N4 Mo2 N3 102.89(12) . . ?
N4 Mo2 O3 158.64(10) . . ?
N3 Mo2 O3 97.07(10) . . ?
N4 Mo2 Cl3 100.23(8) . . ?
N3 Mo2 Cl3 99.30(8) . . ?
O3 Mo2 Cl3 83.78(6) . . ?
N4 Mo2 Cl4 91.47(8) . . ?
N3 Mo2 Cl4 93.61(8) . . ?
O3 Mo2 Cl4 79.66(6) . . ?
Cl3 Mo2 Cl4 160.12(3) . . ?
N4 Mo2 O4 89.74(10) . . ?
N3 Mo2 O4 167.06(10) . . ?
O3 Mo2 O4 70.05(7) . . ?
Cl3 Mo2 O4 80.93(6) . . ?
Cl4 Mo2 O4 83.13(6) . . ?
C32 O3 C31 109.9(2) . . ?
C32 O3 Mo2 115.09(18) . . ?
C31 O3 Mo2 119.0(2) . . ?
C33 O4 C34 112.3(3) . . ?
C33 O4 Mo2 110.87(18) . . ?
C34 O4 Mo2 119.26(19) . . ?
C35 N3 Mo2 141.0(2) . . ?
C45 N4 Mo2 165.1(2) . . ?
O3 C32 C33 107.9(2) . . ?
O4 C33 C32 106.8(3) . . ?
N3 C35 C36 116.5(3) . . ?
N3 C35 C40 123.0(3) . . ?
C36 C35 C40 120.5(3) . . ?
C37 C36 C35 120.9(3) . . ?
C38 C37 C36 119.3(3) . . ?
C37 C38 C39 120.3(3) . . ?
C38 C39 C40 123.1(3) . . ?
C39 C40 C35 115.8(3) . . ?
C39 C40 C41 121.6(3) . . ?
C35 C40 C41 122.5(3) . . ?
C42 C41 C40 110.7(3) . . ?
C42 C41 C44 107.1(3) . . ?
C40 C41 C44 112.3(3) . . ?
C42 C41 C43 110.2(3) . . ?
C40 C41 C43 109.4(3) . . ?
C44 C41 C43 107.0(3) . . ?
N4 C45 C46 114.6(3) . . ?
N4 C45 C50 124.1(3) . . ?
C46 C45 C50 121.2(3) . . ?
C47 C46 C45 120.7(3) . . ?
C48 C47 C46 119.3(3) . . ?
C47 C48 C49 120.0(3) . . ?
C48 C49 C50 123.2(3) . . ?
C49 C50 C45 115.6(3) . . ?
C49 C50 C51 121.5(3) . . ?
C45 C50 C51 122.8(3) . . ?
C50 C51 C54 111.3(3) . . ?
C50 C51 C52 108.6(2) . . ?
C54 C51 C52 108.8(3) . . ?
C50 C51 C53 112.5(2) . . ?
C54 C51 C53 106.4(2) . . ?
C52 C51 C53 109.2(3) . . ?

loop_
_geom_bond_atom_site_label_1
_geom_bond_atom_site_label_2
_geom_bond_distance
_geom_bond_site_symmetry_2
_geom_bond_publ_flag
Mo1 N2 1.746(2) . ?
Mo1 N1 1.773(2) . ?
Mo1 O1 2.3242(19) . ?
Mo1 O2 2.395(2) . ?
Mo1 Cl1 2.3957(7) . ?
Mo1 Cl2 2.4277(8) . ?
O1 C1 1.439(4) . ?
O1 C2 1.454(4) . ?
O2 C3 1.439(4) . ?
O2 C4 1.451(4) . ?
N1 C5 1.399(4) . ?
N2 C15 1.400(4) . ?
C2 C3 1.502(5) . ?
C5 C6 1.406(4) . ?
C5 C10 1.430(4) . ?
C6 C7 1.388(4) . ?
C7 C8 1.379(5) . ?
C8 C9 1.388(5) . ?
C9 C10 1.391(4) . ?
C10 C11 1.541(4) . ?
C11 C13 1.538(5) . ?
C11 C14 1.539(5) . ?
C11 C12 1.546(5) . ?
C15 C16 1.408(4) . ?
C15 C20 1.423(4) . ?
C16 C17 1.384(4) . ?
C17 C18 1.375(5) . ?
C18 C19 1.399(5) . ?
C19 C20 1.400(4) . ?
C20 C21 1.539(4) . ?
C21 C23 1.535(4) . ?
C21 C22 1.542(4) . ?
C21 C24 1.541(4) . ?
Mo2 N4 1.739(2) . ?
Mo2 N3 1.773(2) . ?
Mo2 O3 2.324(2) . ?
Mo2 Cl3 2.3984(8) . ?
Mo2 Cl4 2.4102(8) . ?
Mo2 O4 2.435(2) . ?
O3 C32 1.447(4) . ?
O3 C31 1.452(4) . ?
O4 C33 1.437(4) . ?
O4 C34 1.452(4) . ?
N3 C35 1.405(4) . ?
N4 C45 1.401(4) . ?
C32 C33 1.501(5) . ?
C35 C36 1.412(4) . ?
C35 C40 1.425(4) . ?
C36 C37 1.384(5) . ?
C37 C38 1.376(5) . ?
C38 C39 1.387(5) . ?
C39 C40 1.402(5) . ?
C40 C41 1.539(5) . ?
C41 C42 1.539(5) . ?
C41 C44 1.541(5) . ?
C41 C43 1.546(5) . ?
C45 C46 1.410(4) . ?
C45 C50 1.424(4) . ?
C46 C47 1.389(5) . ?
C47 C48 1.383(5) . ?
C48 C49 1.396(5) . ?
C49 C50 1.401(4) . ?
C50 C51 1.537(4) . ?
C51 C54 1.538(4) . ?
C51 C52 1.539(4) . ?
C51 C53 1.546(4) . ?
